data_7052198
loop_
_publ_author_name
'Braga, Dario'
'Cadoni, Marcella'
'Grepioni, Fabrizia'
'Maini, Lucia'
'van de Streek, Jacco'

_publ_section_title
;
 Solid--gas reactions between 1,3-dimethylbarbituric acid and amines. A
 structural and spectroscopic study
;
_journal_issue 11
_journal_name_full 'New Journal of Chemistry'
_journal_page_first 1935
_journal_paper_doi 10.1039/b704772j
_journal_volume 31
_journal_year 2007
_chemical_formula_sum 'C13 H23 N5 O9'
_chemical_formula_weight 393.36
_chemical_name_systematic
;
?
;
_space_group_IT_number 2
_symmetry_cell_setting triclinic
_symmetry_space_group_name_Hall '-P 1'
_symmetry_space_group_name_H-M 'P -1'
_atom_sites_solution_hydrogens geom
_atom_sites_solution_primary direct
_atom_sites_solution_secondary difmap
_audit_creation_method SHELXL-97
_cell_angle_alpha 65.843(17)
_cell_angle_beta 88.118(18)
_cell_angle_gamma 71.467(19)
_cell_formula_units_Z 2
_cell_length_a 8.500(2)
_cell_length_b 10.560(3)
_cell_length_c 11.412(2)
_cell_measurement_temperature 293(2)
_cell_volume 880.6(4)
_computing_structure_refinement 'SHELXL-97 (Sheldrick, 1997)'
_computing_structure_solution 'SHELXS-97 (Sheldrick, 1990)'
_diffrn_ambient_temperature 293(2)
_diffrn_measured_fraction_theta_full 0.998
_diffrn_measured_fraction_theta_max 0.998
_diffrn_radiation_monochromator graphite
_diffrn_radiation_source 'fine-focus sealed tube'
_diffrn_radiation_type MoK\a
_diffrn_radiation_wavelength 0.71073
_diffrn_reflns_av_R_equivalents 0.0318
_diffrn_reflns_av_sigmaI/netI 0.0827
_diffrn_reflns_limit_h_max 10
_diffrn_reflns_limit_h_min -10
_diffrn_reflns_limit_k_max 12
_diffrn_reflns_limit_k_min -11
_diffrn_reflns_limit_l_max 13
_diffrn_reflns_limit_l_min 0
_diffrn_reflns_number 3258
_diffrn_reflns_theta_full 24.97
_diffrn_reflns_theta_max 24.97
_diffrn_reflns_theta_min 3.04
_exptl_absorpt_coefficient_mu 0.126
_exptl_absorpt_correction_type none
_exptl_crystal_colour colourless
_exptl_crystal_density_diffrn 1.484
_exptl_crystal_density_method 'not measured'
_exptl_crystal_description prism
_exptl_crystal_F_000 416
_exptl_crystal_size_max 0.24
_exptl_crystal_size_mid 0.12
_exptl_crystal_size_min 0.10
_refine_diff_density_max 0.394
_refine_diff_density_min -0.250
_refine_diff_density_rms 0.056
_refine_ls_extinction_method none
_refine_ls_goodness_of_fit_ref 0.918
_refine_ls_hydrogen_treatment mixed
_refine_ls_matrix_type full
_refine_ls_number_parameters 249
_refine_ls_number_reflns 3089
_refine_ls_number_restraints 0
_refine_ls_restrained_S_all 0.918
_refine_ls_R_factor_all 0.1382
_refine_ls_R_factor_gt 0.0468
_refine_ls_shift/su_max 0.001
_refine_ls_shift/su_mean 0.000
_refine_ls_structure_factor_coef Fsqd
_refine_ls_weighting_details 'calc w=1/[\s^2^(Fo^2^)+(0.0821P)^2^+0.6263P] where P=(Fo^2^+2Fc^2^)/3'
_refine_ls_weighting_scheme calc
_refine_ls_wR_factor_gt 0.1170
_refine_ls_wR_factor_ref 0.1610
_reflns_number_gt 1540
_reflns_number_total 3089
_reflns_threshold_expression >2sigma(I)
_cod_data_source_file b704772j.txt
_cod_data_source_block 2a
_cod_depositor_comments
;
The following automatic conversions were performed:
'_symmetry_cell_setting' value 'Triclinic' changed to 'triclinic'
according to '/home/saulius/struct/CIF-dictionaries/cif_core.dic'
dictionary named 'cif_core.dic' version 2.4.1 from 2010-06-29.

Automatic conversion script
Id: cif_fix_enum 1527 2010-12-29 10:47:43Z saulius 
;
_cod_original_sg_symbol_H-M P-1
_cod_database_code 7052198

loop_
_symmetry_equiv_pos_as_xyz
'x, y, z'
'-x, -y, -z'

loop_
_atom_site_label
_atom_site_type_symbol
_atom_site_fract_x
_atom_site_fract_y
_atom_site_fract_z
_atom_site_U_iso_or_equiv
_atom_site_adp_type
_atom_site_occupancy
_atom_site_symmetry_multiplicity
_atom_site_calc_flag
_atom_site_refinement_flags
_atom_site_disorder_assembly
_atom_site_disorder_group
C1 C 0.2600(4) 0.3442(4) 0.7251(3) 0.0253(8) Uani 1 1 d . . .
C2 C 0.2849(4) 0.3595(4) 0.5993(3) 0.0291(8) Uani 1 1 d . . .
O1 O 0.4000(3) 0.3981(3) 0.5383(2) 0.0436(7) Uani 1 1 d . . .
N1 N 0.1738(4) 0.3275(3) 0.5366(3) 0.0328(8) Uani 1 1 d . . .
C3 C 0.1923(5) 0.3457(5) 0.4024(4) 0.0487(11) Uani 1 1 d . . .
H3A H 0.2609 0.2539 0.4024 0.073 Uiso 1 1 calc R . .
H3B H 0.2438 0.4192 0.3603 0.073 Uiso 1 1 calc R . .
H3C H 0.0843 0.3760 0.3571 0.073 Uiso 1 1 calc R . .
C4 C 0.0507(5) 0.2749(4) 0.5951(4) 0.0361(9) Uani 1 1 d . . .
O2 O -0.0398(4) 0.2425(3) 0.5384(3) 0.0524(8) Uani 1 1 d . . .
N2 N 0.0352(4) 0.2556(3) 0.7211(3) 0.0321(7) Uani 1 1 d . . .
C5 C -0.0969(5) 0.1999(5) 0.7839(4) 0.0503(12) Uani 1 1 d . . .
H5A H -0.2034 0.2670 0.7371 0.075 Uiso 1 1 calc R . .
H5B H -0.0942 0.1910 0.8710 0.075 Uiso 1 1 calc R . .
H5C H -0.0796 0.1051 0.7847 0.075 Uiso 1 1 calc R . .
C6 C 0.1390(4) 0.2874(4) 0.7905(3) 0.0285(8) Uani 1 1 d . . .
O3 O 0.1218(3) 0.2614(3) 0.9070(2) 0.0400(7) Uani 1 1 d . . .
C7 C 0.3745(4) 0.3709(4) 0.8032(3) 0.0271(8) Uani 1 1 d . . .
O4 O 0.4768(3) 0.4518(3) 0.7271(2) 0.0339(6) Uani 1 1 d . . .
H400 H 0.4715 0.4453 0.6588 0.090 Uiso 1 1 d . . .
C8 C 0.2722(4) 0.4686(4) 0.8678(3) 0.0270(8) Uani 1 1 d . . .
O5 O 0.1555(3) 0.5790(3) 0.8064(2) 0.0404(7) Uani 1 1 d . . .
N3 N 0.3264(4) 0.4336(3) 0.9935(3) 0.0287(7) Uani 1 1 d . . .
C9 C 0.2318(5) 0.5307(4) 1.0529(4) 0.0391(10) Uani 1 1 d . . .
H9A H 0.2006 0.6314 0.9905 0.059 Uiso 1 1 calc R . .
H9B H 0.2999 0.5170 1.1254 0.059 Uiso 1 1 calc R . .
H9C H 0.1331 0.5070 1.0816 0.059 Uiso 1 1 calc R . .
C10 C 0.4611(5) 0.3128(4) 1.0691(4) 0.0323(9) Uani 1 1 d . . .
O6 O 0.5072(4) 0.2948(3) 1.1757(3) 0.0492(8) Uani 1 1 d . . .
N4 N 0.5416(4) 0.2128(3) 1.0185(3) 0.0313(7) Uani 1 1 d . . .
C11 C 0.6820(5) 0.0835(4) 1.1029(4) 0.0441(11) Uani 1 1 d . . .
H11A H 0.7298 0.0230 1.0582 0.066 Uiso 1 1 calc R . .
H11B H 0.6422 0.0276 1.1802 0.066 Uiso 1 1 calc R . .
H11C H 0.7654 0.1158 1.1253 0.066 Uiso 1 1 calc R . .
C12 C 0.4970(4) 0.2245(4) 0.8987(3) 0.0278(8) Uani 1 1 d . . .
O7 O 0.5633(3) 0.1256(3) 0.8667(3) 0.0441(7) Uani 1 1 d . . .
N5 N 0.3177(4) 0.7742(4) 0.5672(3) 0.0415(8) Uani 1 1 d . . .
H500 H 0.3763 0.7852 0.5046 0.090 Uiso 1 1 d . . .
H501 H 0.3942 0.6948 0.6508 0.090 Uiso 1 1 d . . .
H503 H 0.2526 0.7343 0.5347 0.090 Uiso 1 1 d . . .
C13 C 0.2252(7) 0.9111(5) 0.5807(5) 0.0689(15) Uani 1 1 d . . .
H13A H 0.1512 0.8910 0.6461 0.103 Uiso 1 1 calc R . .
H13B H 0.1616 0.9835 0.4999 0.103 Uiso 1 1 calc R . .
H13C H 0.3029 0.9475 0.6050 0.103 Uiso 1 1 calc R . .
O8 O 0.4225(5) 0.9573(4) 0.3388(3) 0.0753(11) Uani 1 1 d . . .
H800 H 0.3021 1.0566 0.2911 0.090 Uiso 1 1 d . . .
H801 H 0.4273 0.9224 0.2642 0.090 Uiso 1 1 d . . .
O9 O 0.1278(5) 1.1783(4) 0.1790(3) 0.0882(13) Uani 1 1 d . . .
H900 H 0.1451 1.1963 0.0987 0.090 Uiso 1 1 d . . .
H901 H 0.0422 1.2578 0.1808 0.090 Uiso 1 1 d . . .

loop_
_atom_site_aniso_label
_atom_site_aniso_U_11
_atom_site_aniso_U_22
_atom_site_aniso_U_33
_atom_site_aniso_U_23
_atom_site_aniso_U_13
_atom_site_aniso_U_12
C1 0.0229(19) 0.033(2) 0.0244(18) -0.0154(16) 0.0022(15) -0.0101(16)
C2 0.027(2) 0.035(2) 0.0282(19) -0.0152(17) 0.0045(17) -0.0115(17)
O1 0.0452(17) 0.067(2) 0.0335(15) -0.0250(14) 0.0153(13) -0.0338(16)
N1 0.0279(17) 0.047(2) 0.0274(17) -0.0176(15) -0.0004(14) -0.0136(15)
C3 0.057(3) 0.067(3) 0.031(2) -0.027(2) 0.001(2) -0.024(2)
C4 0.029(2) 0.038(2) 0.043(2) -0.022(2) -0.0023(19) -0.0067(19)
O2 0.0455(18) 0.069(2) 0.061(2) -0.0368(17) -0.0013(15) -0.0288(16)
N2 0.0244(17) 0.0394(18) 0.0383(18) -0.0182(15) 0.0072(14) -0.0159(14)
C5 0.033(2) 0.066(3) 0.070(3) -0.036(3) 0.020(2) -0.029(2)
C6 0.0219(19) 0.027(2) 0.036(2) -0.0162(17) 0.0038(16) -0.0027(16)
O3 0.0404(17) 0.0532(18) 0.0325(15) -0.0225(14) 0.0148(12) -0.0182(14)
C7 0.025(2) 0.032(2) 0.0278(19) -0.0152(17) 0.0050(16) -0.0109(17)
O4 0.0320(15) 0.0444(16) 0.0333(14) -0.0189(12) 0.0079(12) -0.0200(13)
C8 0.026(2) 0.033(2) 0.0254(18) -0.0153(17) 0.0033(16) -0.0099(18)
O5 0.0389(16) 0.0375(16) 0.0367(15) -0.0187(13) -0.0061(13) 0.0029(13)
N3 0.0279(17) 0.0332(17) 0.0254(16) -0.0164(14) 0.0014(13) -0.0053(14)
C9 0.040(2) 0.043(2) 0.037(2) -0.0233(19) 0.0058(18) -0.0083(19)
C10 0.030(2) 0.036(2) 0.032(2) -0.0143(18) 0.0033(18) -0.0130(18)
O6 0.056(2) 0.0513(18) 0.0336(16) -0.0205(14) -0.0147(14) -0.0032(15)
N4 0.0319(18) 0.0296(17) 0.0279(16) -0.0113(14) -0.0044(13) -0.0047(14)
C11 0.041(2) 0.036(2) 0.042(2) -0.013(2) -0.009(2) 0.0014(19)
C12 0.028(2) 0.031(2) 0.031(2) -0.0184(17) 0.0044(16) -0.0111(17)
O7 0.0431(17) 0.0415(17) 0.0475(17) -0.0286(15) -0.0021(14) 0.0000(14)
N5 0.038(2) 0.043(2) 0.042(2) -0.0170(17) -0.0038(16) -0.0130(16)
C13 0.075(4) 0.062(3) 0.067(3) -0.031(3) -0.009(3) -0.013(3)
O8 0.098(3) 0.074(2) 0.054(2) -0.0308(19) 0.0103(19) -0.024(2)
O9 0.104(3) 0.080(3) 0.045(2) -0.0238(19) 0.0035(19) 0.012(2)

loop_
_atom_type_symbol
_atom_type_description
_atom_type_scat_dispersion_real
_atom_type_scat_dispersion_imag
_atom_type_scat_source
C C 0.0033 0.0016 'International Tables Vol C Tables 4.2.6.8 and 6.1.1.4'
H H 0.0000 0.0000 'International Tables Vol C Tables 4.2.6.8 and 6.1.1.4'
N N 0.0061 0.0033 'International Tables Vol C Tables 4.2.6.8 and 6.1.1.4'
O O 0.0106 0.0060 'International Tables Vol C Tables 4.2.6.8 and 6.1.1.4'

loop_
_geom_angle_atom_site_label_1
_geom_angle_atom_site_label_2
_geom_angle_atom_site_label_3
_geom_angle
_geom_angle_site_symmetry_1
_geom_angle_site_symmetry_3
_geom_angle_publ_flag
C6 C1 C2 121.7(3) . . ?
C6 C1 C7 116.1(3) . . ?
C2 C1 C7 121.8(3) . . ?
O1 C2 N1 117.6(3) . . ?
O1 C2 C1 125.3(3) . . ?
N1 C2 C1 117.2(3) . . ?
C4 N1 C2 123.3(3) . . ?
C4 N1 C3 117.4(3) . . ?
C2 N1 C3 119.2(3) . . ?
N1 C3 H3A 109.5 . . ?
N1 C3 H3B 109.5 . . ?
H3A C3 H3B 109.5 . . ?
N1 C3 H3C 109.5 . . ?
H3A C3 H3C 109.5 . . ?
H3B C3 H3C 109.5 . . ?
O2 C4 N1 121.4(4) . . ?
O2 C4 N2 121.2(4) . . ?
N1 C4 N2 117.4(3) . . ?
C4 N2 C6 123.0(3) . . ?
C4 N2 C5 117.6(3) . . ?
C6 N2 C5 119.3(3) . . ?
N2 C5 H5A 109.5 . . ?
N2 C5 H5B 109.5 . . ?
H5A C5 H5B 109.5 . . ?
N2 C5 H5C 109.5 . . ?
H5A C5 H5C 109.5 . . ?
H5B C5 H5C 109.5 . . ?
O3 C6 C1 123.4(3) . . ?
O3 C6 N2 119.5(3) . . ?
C1 C6 N2 117.1(3) . . ?
O4 C7 C1 113.6(3) . . ?
O4 C7 C12 105.2(3) . . ?
C1 C7 C12 110.1(3) . . ?
O4 C7 C8 103.9(3) . . ?
C1 C7 C8 110.3(3) . . ?
C12 C7 C8 113.5(3) . . ?
C7 O4 H400 103.9 . . ?
O5 C8 N3 121.3(3) . . ?
O5 C8 C7 120.6(3) . . ?
N3 C8 C7 117.8(3) . . ?
C8 N3 C10 125.2(3) . . ?
C8 N3 C9 117.5(3) . . ?
C10 N3 C9 117.3(3) . . ?
N3 C9 H9A 109.5 . . ?
N3 C9 H9B 109.5 . . ?
H9A C9 H9B 109.5 . . ?
N3 C9 H9C 109.5 . . ?
H9A C9 H9C 109.5 . . ?
H9B C9 H9C 109.5 . . ?
O6 C10 N4 121.1(4) . . ?
O6 C10 N3 121.1(3) . . ?
N4 C10 N3 117.8(3) . . ?
C12 N4 C10 124.8(3) . . ?
C12 N4 C11 118.9(3) . . ?
C10 N4 C11 116.3(3) . . ?
N4 C11 H11A 109.5 . . ?
N4 C11 H11B 109.5 . . ?
H11A C11 H11B 109.5 . . ?
N4 C11 H11C 109.5 . . ?
H11A C11 H11C 109.5 . . ?
H11B C11 H11C 109.5 . . ?
O7 C12 N4 120.6(3) . . ?
O7 C12 C7 121.0(3) . . ?
N4 C12 C7 118.1(3) . . ?
C13 N5 H500 114.9 . . ?
C13 N5 H501 112.1 . . ?
H500 N5 H501 108.1 . . ?
C13 N5 H503 116.1 . . ?
H500 N5 H503 92.5 . . ?
H501 N5 H503 111.5 . . ?
N5 C13 H13A 109.5 . . ?
N5 C13 H13B 109.5 . . ?
H13A C13 H13B 109.5 . . ?
N5 C13 H13C 109.5 . . ?
H13A C13 H13C 109.5 . . ?
H13B C13 H13C 109.5 . . ?
H800 O8 H801 94.1 . . ?
H900 O9 H901 108.9 . . ?

loop_
_geom_bond_atom_site_label_1
_geom_bond_atom_site_label_2
_geom_bond_distance
_geom_bond_site_symmetry_2
_geom_bond_publ_flag
C1 C6 1.396(5) . ?
C1 C2 1.394(5) . ?
C1 C7 1.503(5) . ?
C2 O1 1.258(4) . ?
C2 N1 1.401(5) . ?
N1 C4 1.367(5) . ?
N1 C3 1.473(5) . ?
C3 H3A 0.9600 . ?
C3 H3B 0.9600 . ?
C3 H3C 0.9600 . ?
C4 O2 1.228(4) . ?
C4 N2 1.376(5) . ?
N2 C6 1.403(4) . ?
N2 C5 1.463(5) . ?
C5 H5A 0.9600 . ?
C5 H5B 0.9600 . ?
C5 H5C 0.9600 . ?
C6 O3 1.257(4) . ?
C7 O4 1.433(4) . ?
C7 C12 1.528(5) . ?
C7 C8 1.541(5) . ?
O4 H400 0.8136 . ?
C8 O5 1.215(4) . ?
C8 N3 1.381(4) . ?
N3 C10 1.385(4) . ?
N3 C9 1.473(4) . ?
C9 H9A 0.9600 . ?
C9 H9B 0.9600 . ?
C9 H9C 0.9600 . ?
C10 O6 1.211(4) . ?
C10 N4 1.389(5) . ?
N4 C12 1.376(4) . ?
N4 C11 1.477(5) . ?
C11 H11A 0.9600 . ?
C11 H11B 0.9600 . ?
C11 H11C 0.9600 . ?
C12 O7 1.211(4) . ?
N5 C13 1.478(5) . ?
N5 H500 0.8471 . ?
N5 H501 1.0373 . ?
N5 H503 0.9537 . ?
C13 H13A 0.9600 . ?
C13 H13B 0.9600 . ?
C13 H13C 0.9600 . ?
O8 H800 1.1536 . ?
O8 H801 1.0522 . ?
O9 H900 0.8738 . ?
O9 H901 0.9266 . ?

loop_
_cod_related_entry_id
_cod_related_entry_database
_cod_related_entry_code
1 ChemSpider 30652929
